data_7122736
loop_
_publ_author_name
'Dutta, Champak'
'Sainaba, Arppitha Baby'
'Choudhury, Joyanta'

_publ_section_title
;
 Annulating thiazolium cations via direct double C--H activation strategy:
 Rh--N,S-heterocyclic carbene is the key
;
_journal_name_full 'Chemical Communications'
_journal_paper_doi 10.1039/C8CC07531J
_journal_year 2018
_chemical_formula_sum 'C21 H20 F6 N P S'
_chemical_formula_weight 463.41
_space_group_crystal_system monoclinic
_space_group_IT_number 14
_space_group_name_Hall '-P 2ybc'
_space_group_name_H-M_alt 'P 1 21/c 1'
_symmetry_space_group_name_Hall '-P 2ybc'
_symmetry_space_group_name_H-M 'P 1 21/c 1'
_atom_sites_solution_hydrogens geom
_audit_creation_method SHELXL-2014/7
_audit_update_record
;
2018-09-15 deposited with the CCDC.
2018-12-14 downloaded from the CCDC.
;
_cell_angle_alpha 90
_cell_angle_beta 99.948(5)
_cell_angle_gamma 90
_cell_formula_units_Z 4
_cell_length_a 15.4360(17)
_cell_length_b 8.6838(8)
_cell_length_c 15.9215(18)
_cell_measurement_reflns_used 3347
_cell_measurement_temperature 293(2)
_cell_measurement_theta_max 20.84
_cell_measurement_theta_min 2.68
_cell_volume 2102.1(4)
_computing_structure_refinement 'SHELXL-2014/7 (Sheldrick, 2014)'
_diffrn_ambient_temperature 293(2)
_diffrn_measured_fraction_theta_full 1.000
_diffrn_measured_fraction_theta_max 0.992
_diffrn_measurement_device_type 'Bruker APEX-II CCD'
_diffrn_measurement_method '\f and \w scans'
_diffrn_radiation_type MoK\a
_diffrn_radiation_wavelength 0.71073
_diffrn_reflns_av_R_equivalents 0.1272
_diffrn_reflns_av_unetI/netI 0.0925
_diffrn_reflns_Laue_measured_fraction_full 1.000
_diffrn_reflns_Laue_measured_fraction_max 0.992
_diffrn_reflns_limit_h_max 19
_diffrn_reflns_limit_h_min -19
_diffrn_reflns_limit_k_max 10
_diffrn_reflns_limit_k_min -10
_diffrn_reflns_limit_l_max 19
_diffrn_reflns_limit_l_min -19
_diffrn_reflns_number 22320
_diffrn_reflns_point_group_measured_fraction_full 1.000
_diffrn_reflns_point_group_measured_fraction_max 0.992
_diffrn_reflns_theta_full 25.242
_diffrn_reflns_theta_max 26.547
_diffrn_reflns_theta_min 2.598
_exptl_absorpt_coefficient_mu 0.290
_exptl_crystal_colour YELLOW
_exptl_crystal_density_diffrn 1.464
_exptl_crystal_description RECTANGLE
_exptl_crystal_F_000 952
_refine_diff_density_max 0.525
_refine_diff_density_min -0.261
_refine_diff_density_rms 0.063
_refine_ls_extinction_method none
_refine_ls_goodness_of_fit_ref 1.277
_refine_ls_hydrogen_treatment constr
_refine_ls_matrix_type full
_refine_ls_number_parameters 274
_refine_ls_number_reflns 4344
_refine_ls_number_restraints 0
_refine_ls_restrained_S_all 1.277
_refine_ls_R_factor_all 0.2061
_refine_ls_R_factor_gt 0.0992
_refine_ls_shift/su_max 0.000
_refine_ls_shift/su_mean 0.000
_refine_ls_structure_factor_coef Fsqd
_refine_ls_weighting_details 'w=1/[\s^2^(Fo^2^)+(0.1000P)^2^] where P=(Fo^2^+2Fc^2^)/3'
_refine_ls_weighting_scheme calc
_refine_ls_wR_factor_gt 0.2210
_refine_ls_wR_factor_ref 0.2578
_reflns_Friedel_coverage 0.000
_reflns_number_gt 2014
_reflns_number_total 4344
_reflns_threshold_expression 'I > 2\s(I)'
_cod_data_source_file c8cc07531j2.cif
_cod_data_source_block M1_a
_cod_database_code 7122736
_shelx_shelxl_version_number 2014/7
_shelx_space_group_comment
;
The symmetry employed for this shelxl refinement is uniquely defined
by the following loop, which should always be used as a source of
symmetry information in preference to the above space-group names.
They are only intended as comments.
;

loop_
_space_group_symop_operation_xyz
'x, y, z'
'-x, y+1/2, -z+1/2'
'-x, -y, -z'
'x, -y-1/2, z-1/2'

loop_
_atom_site_label
_atom_site_type_symbol
_atom_site_fract_x
_atom_site_fract_y
_atom_site_fract_z
_atom_site_U_iso_or_equiv
_atom_site_adp_type
_atom_site_occupancy
_atom_site_site_symmetry_order
_atom_site_calc_flag
_atom_site_refinement_flags_posn
_atom_site_refinement_flags_adp
P1 P 0.81670(9) 0.40608(16) 0.08807(10) 0.0646(5) Uani 1 1 d . .
S002 S 0.69788(9) 0.06863(16) 0.27899(10) 0.0721(5) Uani 1 1 d . .
N003 N 0.8074(2) 0.2744(4) 0.3405(2) 0.0497(10) Uani 1 1 d . .
F004 F 0.8937(3) 0.3653(5) 0.1620(3) 0.1321(15) Uani 1 1 d . .
F005 F 0.7492(3) 0.3767(5) 0.1477(3) 0.1372(17) Uani 1 1 d . .
F006 F 0.8863(3) 0.4314(5) 0.0283(3) 0.1381(17) Uani 1 1 d . .
F007 F 0.8223(3) 0.5786(4) 0.1096(3) 0.1382(17) Uani 1 1 d . .
C008 C 0.7208(3) 0.2380(5) 0.3305(3) 0.0526(13) Uani 1 1 d . .
C009 C 0.8351(3) 0.4176(6) 0.3762(3) 0.0576(13) Uani 1 1 d . .
C00A C 0.6578(3) 0.3276(6) 0.3631(3) 0.0579(14) Uani 1 1 d . .
C00B C 0.8578(3) 0.1544(6) 0.3123(3) 0.0600(14) Uani 1 1 d . .
F00C F 0.8146(3) 0.2298(5) 0.0667(4) 0.1550(19) Uani 1 1 d . .
C00D C 0.7743(4) 0.5062(6) 0.4110(3) 0.0648(15) Uani 1 1 d . .
C00E C 0.6854(4) 0.4573(6) 0.4070(3) 0.0660(15) Uani 1 1 d . .
F00F F 0.7406(3) 0.4393(8) 0.0150(3) 0.186(2) Uani 1 1 d . .
C00G C 0.8068(4) 0.0396(6) 0.2745(4) 0.0680(15) Uani 1 1 d . .
C00H C 0.5663(3) 0.2631(6) 0.3494(4) 0.0700(16) Uani 1 1 d . .
C00I C 0.9196(4) 0.4745(7) 0.3737(4) 0.0794(17) Uani 1 1 d . .
H00I H 0.9586 0.4169 0.3480 0.095 Uiso 1 1 calc R U
C00J C 0.8043(5) 0.6476(7) 0.4487(4) 0.0836(18) Uani 1 1 d . .
H00J H 0.7671 0.7069 0.4757 0.100 Uiso 1 1 calc R U
C00K C 0.5083(4) 0.2899(6) 0.2751(5) 0.0823(18) Uani 1 1 d . .
H00K H 0.5250 0.3514 0.2328 0.099 Uiso 1 1 calc R U
C00L C 0.4234(4) 0.2242(8) 0.2628(6) 0.101(2) Uani 1 1 d . .
H00L H 0.3838 0.2426 0.2128 0.121 Uiso 1 1 calc R U
C00M C 0.8888(6) 0.6993(8) 0.4462(5) 0.104(2) Uani 1 1 d . .
H00M H 0.9069 0.7939 0.4704 0.124 Uiso 1 1 calc R U
C00N C 0.9450(5) 0.6150(9) 0.4092(5) 0.099(2) Uani 1 1 d . .
H00N H 1.0012 0.6521 0.4077 0.119 Uiso 1 1 calc R U
C00O C 0.6211(4) 0.5451(8) 0.4515(4) 0.096(2) Uani 1 1 d . .
H00A H 0.6291 0.6550 0.4450 0.115 Uiso 1 1 calc R U
H00B H 0.5612 0.5193 0.4257 0.115 Uiso 1 1 calc R U
C00P C 0.8342(4) -0.1045(7) 0.2339(5) 0.104(2) Uani 1 1 d . .
H00C H 0.8548 -0.0786 0.1821 0.156 Uiso 1 1 calc R U
H00D H 0.7848 -0.1729 0.2213 0.156 Uiso 1 1 calc R U
H00E H 0.8806 -0.1542 0.2724 0.156 Uiso 1 1 calc R U
C00Q C 0.4004(5) 0.1348(9) 0.3242(7) 0.125(3) Uani 1 1 d . .
H00Q H 0.3450 0.0892 0.3158 0.150 Uiso 1 1 calc R U
C00R C 0.9554(4) 0.1492(7) 0.3277(4) 0.095(2) Uani 1 1 d . .
H00F H 0.9746 0.0443 0.3258 0.143 Uiso 1 1 calc R U
H00G H 0.9777 0.1922 0.3827 0.143 Uiso 1 1 calc R U
H00H H 0.9770 0.2077 0.2845 0.143 Uiso 1 1 calc R U
C00S C 0.5405(4) 0.1744(9) 0.4109(5) 0.129(3) Uani 1 1 d . .
H00S H 0.5788 0.1561 0.4618 0.155 Uiso 1 1 calc R U
C00T C 0.6359(5) 0.5049(12) 0.5437(5) 0.146(3) Uani 1 1 d . .
H00O H 0.6303 0.3956 0.5500 0.219 Uiso 1 1 calc R U
H00P H 0.5932 0.5565 0.5708 0.219 Uiso 1 1 calc R U
H00R H 0.6939 0.5367 0.5698 0.219 Uiso 1 1 calc R U
C00U C 0.4558(6) 0.1105(12) 0.3973(7) 0.159(4) Uani 1 1 d . .
H00U H 0.4380 0.0505 0.4396 0.191 Uiso 1 1 calc R U

loop_
_atom_site_aniso_label
_atom_site_aniso_U_11
_atom_site_aniso_U_22
_atom_site_aniso_U_33
_atom_site_aniso_U_23
_atom_site_aniso_U_13
_atom_site_aniso_U_12
P1 0.0621(10) 0.0656(11) 0.0648(11) -0.0015(7) 0.0071(8) -0.0034(7)
S002 0.0678(10) 0.0620(10) 0.0848(12) -0.0085(8) 0.0090(8) -0.0078(7)
N003 0.048(2) 0.058(3) 0.044(3) -0.0008(19) 0.0094(19) 0.003(2)
F004 0.115(3) 0.155(4) 0.113(3) 0.034(3) -0.015(3) 0.010(3)
F005 0.134(3) 0.132(3) 0.168(4) 0.040(3) 0.089(3) 0.026(3)
F006 0.144(4) 0.146(4) 0.144(4) 0.019(3) 0.081(3) 0.002(3)
F007 0.194(5) 0.069(3) 0.160(4) -0.014(2) 0.053(3) 0.010(2)
C008 0.050(3) 0.057(3) 0.050(3) 0.003(2) 0.006(2) -0.002(2)
C009 0.066(3) 0.060(3) 0.044(3) 0.002(3) 0.000(3) -0.010(3)
C00A 0.046(3) 0.068(4) 0.060(4) 0.009(3) 0.010(3) 0.006(3)
C00B 0.054(3) 0.072(4) 0.054(3) 0.005(3) 0.011(3) 0.011(3)
F00C 0.174(4) 0.087(3) 0.215(5) -0.050(3) 0.065(4) -0.031(3)
C00D 0.083(4) 0.057(4) 0.051(4) -0.007(3) 0.001(3) 0.004(3)
C00E 0.065(4) 0.074(4) 0.058(4) -0.010(3) 0.006(3) 0.017(3)
F00F 0.118(4) 0.284(7) 0.127(4) 0.025(4) -0.058(3) -0.010(4)
C00G 0.073(4) 0.066(4) 0.065(4) -0.007(3) 0.012(3) 0.009(3)
C00H 0.050(3) 0.075(4) 0.085(5) 0.005(3) 0.014(3) 0.010(3)
C00I 0.072(4) 0.084(4) 0.080(4) -0.006(3) 0.008(3) -0.023(3)
C00J 0.095(5) 0.076(4) 0.072(4) -0.022(3) -0.006(4) 0.011(4)
C00K 0.071(4) 0.061(4) 0.111(6) -0.006(3) 0.006(4) 0.000(3)
C00L 0.062(4) 0.078(5) 0.150(7) -0.029(5) -0.016(5) 0.022(3)
C00M 0.135(7) 0.077(5) 0.090(5) -0.015(4) -0.009(5) -0.018(5)
C00N 0.089(5) 0.094(5) 0.107(6) 0.003(4) -0.002(4) -0.037(4)
C00O 0.091(5) 0.123(6) 0.074(5) -0.018(4) 0.012(4) 0.031(4)
C00P 0.104(5) 0.083(5) 0.123(6) -0.029(4) 0.014(4) 0.025(4)
C00Q 0.074(5) 0.091(6) 0.217(11) 0.013(6) 0.045(6) -0.001(4)
C00R 0.065(4) 0.103(5) 0.117(6) -0.004(4) 0.012(4) 0.018(3)
C00S 0.063(5) 0.181(8) 0.144(7) 0.080(6) 0.020(5) -0.002(5)
C00T 0.113(6) 0.232(10) 0.098(7) -0.045(6) 0.030(5) 0.057(6)
C00U 0.081(6) 0.198(10) 0.202(11) 0.106(8) 0.036(6) -0.002(6)

loop_
_atom_type_symbol
_atom_type_description
_atom_type_scat_dispersion_real
_atom_type_scat_dispersion_imag
_atom_type_scat_source
C C 0.0033 0.0016 'International Tables Vol C Tables 4.2.6.8 and 6.1.1.4'
H H 0.0000 0.0000 'International Tables Vol C Tables 4.2.6.8 and 6.1.1.4'
N N 0.0061 0.0033 'International Tables Vol C Tables 4.2.6.8 and 6.1.1.4'
F F 0.0171 0.0103 'International Tables Vol C Tables 4.2.6.8 and 6.1.1.4'
P P 0.1023 0.0942 'International Tables Vol C Tables 4.2.6.8 and 6.1.1.4'
S S 0.1246 0.1234 'International Tables Vol C Tables 4.2.6.8 and 6.1.1.4'

loop_
_geom_angle_atom_site_label_1
_geom_angle_atom_site_label_2
_geom_angle_atom_site_label_3
_geom_angle
F007 P1 F006 88.9(2)
F007 P1 F005 92.4(3)
F006 P1 F005 178.4(2)
F007 P1 F004 92.7(3)
F006 P1 F004 88.7(3)
F005 P1 F004 90.3(3)
F007 P1 F00F 89.5(3)
F006 P1 F00F 91.7(3)
F005 P1 F00F 89.3(3)
F004 P1 F00F 177.8(3)
F007 P1 F00C 178.0(3)
F006 P1 F00C 89.8(2)
F005 P1 F00C 88.9(2)
F004 P1 F00C 85.8(3)
F00F P1 F00C 92.0(3)
C00G S002 C008 91.4(2)
C008 N003 C009 118.7(4)
C008 N003 C00B 112.0(4)
C009 N003 C00B 129.3(4)
N003 C008 C00A 123.7(4)
N003 C008 S002 112.3(3)
C00A C008 S002 123.9(4)
N003 C009 C00D 118.0(5)
N003 C009 C00I 121.4(5)
C00D C009 C00I 120.5(5)
C00E C00A C008 118.3(5)
C00E C00A C00H 126.1(5)
C008 C00A C00H 115.5(5)
C00G C00B N003 112.0(4)
C00G C00B C00R 123.4(5)
N003 C00B C00R 124.5(5)
C009 C00D C00E 121.6(5)
C009 C00D C00J 117.0(5)
C00E C00D C00J 121.4(5)
C00A C00E C00D 118.9(5)
C00A C00E C00O 119.1(5)
C00D C00E C00O 122.0(5)
C00B C00G C00P 128.5(5)
C00B C00G S002 112.0(4)
C00P C00G S002 119.4(4)
C00K C00H C00S 119.1(6)
C00K C00H C00A 121.3(5)
C00S C00H C00A 119.5(6)
C009 C00I C00N 120.2(6)
C009 C00I H00I 119.9
C00N C00I H00I 119.9
C00M C00J C00D 120.8(6)
C00M C00J H00J 119.6
C00D C00J H00J 119.6
C00H C00K C00L 120.1(7)
C00H C00K H00K 119.9
C00L C00K H00K 119.9
C00Q C00L C00K 119.2(7)
C00Q C00L H00L 120.4
C00K C00L H00L 120.4
C00J C00M C00N 121.2(7)
C00J C00M H00M 119.4
C00N C00M H00M 119.4
C00M C00N C00I 120.2(7)
C00M C00N H00N 119.9
C00I C00N H00N 119.9
C00T C00O C00E 109.9(5)
C00T C00O H00A 109.7
C00E C00O H00A 109.7
C00T C00O H00B 109.7
C00E C00O H00B 109.7
H00A C00O H00B 108.2
C00G C00P H00C 109.5
C00G C00P H00D 109.5
H00C C00P H00D 109.5
C00G C00P H00E 109.5
H00C C00P H00E 109.5
H00D C00P H00E 109.5
C00L C00Q C00U 121.0(8)
C00L C00Q H00Q 119.5
C00U C00Q H00Q 119.5
C00B C00R H00F 109.5
C00B C00R H00G 109.5
H00F C00R H00G 109.5
C00B C00R H00H 109.5
H00F C00R H00H 109.5
H00G C00R H00H 109.5
C00H C00S C00U 119.7(7)
C00H C00S H00S 120.2
C00U C00S H00S 120.2
C00O C00T H00O 109.5
C00O C00T H00P 109.5
H00O C00T H00P 109.5
C00O C00T H00R 109.5
H00O C00T H00R 109.5
H00P C00T H00R 109.5
C00Q C00U C00S 120.8(8)
C00Q C00U H00U 119.6
C00S C00U H00U 119.6

loop_
_geom_bond_atom_site_label_1
_geom_bond_atom_site_label_2
_geom_bond_distance
P1 F007 1.536(4)
P1 F006 1.568(4)
P1 F005 1.548(4)
P1 F004 1.562(4)
P1 F00F 1.531(4)
P1 F00C 1.567(4)
S002 C00G 1.714(6)
S002 C008 1.691(5)
N003 C008 1.356(5)
N003 C009 1.403(6)
N003 C00B 1.419(6)
C008 C00A 1.412(6)
C009 C00D 1.400(7)
C009 C00I 1.402(7)
C00A C00E 1.355(7)
C00A C00H 1.500(7)
C00B C00G 1.345(7)
C00B C00R 1.484(7)
C00D C00E 1.428(7)
C00D C00J 1.410(8)
C00E C00O 1.520(7)
C00G C00P 1.503(7)
C00H C00K 1.374(8)
C00H C00S 1.360(8)
C00I C00N 1.373(8)
C00I H00I 0.9300
C00J C00M 1.386(9)
C00J H00J 0.9300
C00K C00L 1.412(8)
C00K H00K 0.9300
C00L C00Q 1.343(10)
C00L H00L 0.9300
C00M C00N 1.346(9)
C00M H00M 0.9300
C00N H00N 0.9300
C00O C00T 1.487(9)
C00O H00A 0.9700
C00O H00B 0.9700
C00P H00C 0.9600
C00P H00D 0.9600
C00P H00E 0.9600
C00Q C00U 1.336(12)
C00Q H00Q 0.9300
C00R H00F 0.9600
C00R H00G 0.9600
C00R H00H 0.9600
C00S C00U 1.402(10)
C00S H00S 0.9300
C00T H00O 0.9600
C00T H00P 0.9600
C00T H00R 0.9600
C00U H00U 0.9300
